data_4503952
loop_
_publ_author_name
'Scott, Janet L.'
'Almesaker, Ann'
'Sumi, Yoshinori'
'Tanaka, Koichi'

_publ_section_title
;
 Guest Signaling
 Compound:&#x00A0;trans-3,3&#x2018;-Bis(diphenylhydroxymethyl)azobenzene
;
_journal_issue 6
_journal_name_full 'Crystal Growth &amp; Design'
_journal_page_first 1049
_journal_paper_doi 10.1021/cg060522b
_journal_volume 7
_journal_year 2007
_chemical_formula_sum 'C21 H19 N O2'
_chemical_formula_weight 317.37
_chemical_name_systematic
; 
 (E)-(3,3'-(diazene-1,2-diyl)bis(3,1-phenylene))bis(diphenylmethanol) dioxane solvate 
;
_space_group_IT_number 2
_symmetry_cell_setting triclinic
_symmetry_space_group_name_Hall '-P 1'
_symmetry_space_group_name_H-M 'P -1'
_atom_sites_solution_hydrogens geom
_atom_sites_solution_primary direct
_atom_sites_solution_secondary difmap
_audit_creation_method SHELXL-97
_cell_angle_alpha 102.171(2)
_cell_angle_beta 98.851(2)
_cell_angle_gamma 105.778(2)
_cell_formula_units_Z 2
_cell_length_a 8.9540(4)
_cell_length_b 9.0428(4)
_cell_length_c 10.9379(6)
_cell_measurement_temperature 123(2)
_cell_volume 811.84(7)
_computing_cell_refinement 'Nonius collect'
_computing_data_collection 'Nonius collect'
_computing_data_reduction 'Nonius collect'
_computing_molecular_graphics X-Seed
_computing_publication_material ciftab
_computing_structure_refinement 'SHELXL-97 (Sheldrick, 1997)'
_computing_structure_solution 'SHELXS-97 (Sheldrick, 1990)'
_diffrn_ambient_temperature 123(2)
_diffrn_measured_fraction_theta_full 0.970
_diffrn_measured_fraction_theta_max 0.970
_diffrn_measurement_device_type 'Enraf Nonius Kappa CCD'
_diffrn_measurement_method 'phi and omega scans'
_diffrn_radiation_monochromator graphite
_diffrn_radiation_source 'fine-focus sealed tube'
_diffrn_radiation_type MoK\a
_diffrn_radiation_wavelength 0.71073
_diffrn_reflns_av_R_equivalents 0.0000
_diffrn_reflns_av_sigmaI/netI 0.1246
_diffrn_reflns_limit_h_max 11
_diffrn_reflns_limit_h_min 0
_diffrn_reflns_limit_k_max 11
_diffrn_reflns_limit_k_min -12
_diffrn_reflns_limit_l_max 14
_diffrn_reflns_limit_l_min -14
_diffrn_reflns_number 3858
_diffrn_reflns_theta_full 28.17
_diffrn_reflns_theta_max 28.17
_diffrn_reflns_theta_min 2.84
_exptl_absorpt_coefficient_mu 0.083
_exptl_absorpt_correction_type none
_exptl_crystal_colour orange
_exptl_crystal_density_diffrn 1.298
_exptl_crystal_density_method 'not measured'
_exptl_crystal_description prismatic
_exptl_crystal_F_000 336
_exptl_crystal_size_max 0.25
_exptl_crystal_size_mid 0.25
_exptl_crystal_size_min 0.12
_refine_diff_density_max 0.672
_refine_diff_density_min -0.306
_refine_diff_density_rms 0.065
_refine_ls_extinction_method none
_refine_ls_goodness_of_fit_ref 1.014
_refine_ls_hydrogen_treatment mixed
_refine_ls_matrix_type full
_refine_ls_number_parameters 221
_refine_ls_number_reflns 3858
_refine_ls_number_restraints 0
_refine_ls_restrained_S_all 1.014
_refine_ls_R_factor_all 0.1637
_refine_ls_R_factor_gt 0.0589
_refine_ls_shift/su_max 0.000
_refine_ls_shift/su_mean 0.000
_refine_ls_structure_factor_coef Fsqd
_refine_ls_weighting_details 'calc w=1/[\s^2^(Fo^2^)+(0.0720P)^2^+0.0311P] where P=(Fo^2^+2Fc^2^)/3'
_refine_ls_weighting_scheme calc
_refine_ls_wR_factor_gt 0.1235
_refine_ls_wR_factor_ref 0.1606
_reflns_number_gt 1909
_reflns_number_total 3858
_reflns_threshold_expression >2sigma(I)
_cod_data_source_file cg060522bsi20060803_014632.cif
_cod_data_source_block 2.dioxane
_cod_original_sg_symbol_H-M P(-1)
_cod_database_code 4503952

loop_
_symmetry_equiv_pos_as_xyz
'x, y, z'
'-x, -y, -z'

loop_
_atom_site_label
_atom_site_type_symbol
_atom_site_fract_x
_atom_site_fract_y
_atom_site_fract_z
_atom_site_U_iso_or_equiv
_atom_site_adp_type
_atom_site_occupancy
_atom_site_symmetry_multiplicity
_atom_site_calc_flag
_atom_site_refinement_flags
O1 O 0.26196(19) 0.3343(2) 0.55982(15) 0.0253(4) Uani 1 1 d .
N1 N 0.5135(2) 0.9365(2) 0.9780(2) 0.0261(5) Uani 1 1 d .
C3 C 0.2979(3) 0.5548(3) 0.7367(2) 0.0193(5) Uani 1 1 d .
C11 C 0.1960(3) 0.2801(3) 0.7581(2) 0.0196(5) Uani 1 1 d .
C16 C 0.2063(3) 0.3193(3) 0.8894(2) 0.0238(6) Uani 1 1 d .
H16 H 0.2886 0.4107 0.9432 0.029 Uiso 1 1 calc R
C21 C 0.4855(3) 0.3902(3) 0.7351(2) 0.0194(5) Uani 1 1 d .
C1 C 0.3884(3) 0.8234(3) 0.8755(2) 0.0209(6) Uani 1 1 d .
C7 C 0.3122(3) 0.3867(3) 0.6972(2) 0.0203(6) Uani 1 1 d .
C2 C 0.4083(3) 0.6751(3) 0.8357(2) 0.0210(6) Uani 1 1 d .
H2 H 0.4995 0.6556 0.8773 0.025 Uiso 1 1 calc R
C6 C 0.2567(3) 0.8556(3) 0.8156(2) 0.0235(6) Uani 1 1 d .
H6 H 0.2420 0.9566 0.8427 0.028 Uiso 1 1 calc R
C12 C 0.0736(3) 0.1467(3) 0.6809(2) 0.0240(6) Uani 1 1 d .
H12 H 0.0643 0.1178 0.5907 0.029 Uiso 1 1 calc R
C22 C 0.5391(3) 0.3114(3) 0.8196(2) 0.0228(6) Uani 1 1 d .
H22 H 0.4663 0.2512 0.8593 0.027 Uiso 1 1 calc R
C4 C 0.1676(3) 0.5876(3) 0.6761(2) 0.0235(6) Uani 1 1 d .
H4 H 0.0913 0.5077 0.6070 0.028 Uiso 1 1 calc R
C25 C 0.7528(3) 0.4812(3) 0.7026(2) 0.0282(6) Uani 1 1 d .
H25 H 0.8254 0.5384 0.6611 0.034 Uiso 1 1 calc R
C14 C -0.0225(3) 0.0948(3) 0.8663(3) 0.0287(6) Uani 1 1 d .
H14 H -0.0965 0.0314 0.9031 0.034 Uiso 1 1 calc R
C5 C 0.1471(3) 0.7363(3) 0.7151(2) 0.0264(6) Uani 1 1 d .
H5 H 0.0569 0.7563 0.6724 0.032 Uiso 1 1 calc R
C26 C 0.5947(3) 0.4751(3) 0.6765(2) 0.0249(6) Uani 1 1 d .
H26 H 0.5601 0.5294 0.6180 0.030 Uiso 1 1 calc R
C15 C 0.0982(3) 0.2269(3) 0.9437(3) 0.0290(6) Uani 1 1 d .
H15 H 0.1076 0.2547 1.0339 0.035 Uiso 1 1 calc R
C13 C -0.0358(3) 0.0549(3) 0.7357(3) 0.0281(6) Uani 1 1 d .
H13 H -0.1197 -0.0354 0.6825 0.034 Uiso 1 1 calc R
C23 C 0.6988(3) 0.3196(3) 0.8471(2) 0.0270(6) Uani 1 1 d .
H23 H 0.7343 0.2663 0.9062 0.032 Uiso 1 1 calc R
C24 C 0.8056(3) 0.4044(3) 0.7890(2) 0.0293(6) Uani 1 1 d .
H24 H 0.9145 0.4100 0.8081 0.035 Uiso 1 1 calc R
O1G O 0.39526(18) 0.0907(2) 0.48678(15) 0.0278(4) Uani 1 1 d .
C3G C 0.4871(3) -0.0919(3) 0.5878(2) 0.0288(6) Uani 1 1 d .
H3G1 H 0.5341 -0.0101 0.6709 0.035 Uiso 1 1 calc R
H3G2 H 0.4512 -0.1973 0.6057 0.035 Uiso 1 1 calc R
C2G C 0.3467(3) -0.0586(3) 0.5175(3) 0.0320(7) Uani 1 1 d .
H2G1 H 0.2949 -0.1449 0.4375 0.038 Uiso 1 1 calc R
H2G2 H 0.2678 -0.0569 0.5716 0.038 Uiso 1 1 calc R
H1O H 0.312(4) 0.256(4) 0.530(3) 0.084(12) Uiso 1 1 d .

loop_
_atom_site_aniso_label
_atom_site_aniso_U_11
_atom_site_aniso_U_22
_atom_site_aniso_U_33
_atom_site_aniso_U_23
_atom_site_aniso_U_13
_atom_site_aniso_U_12
O1 0.0317(9) 0.0262(10) 0.0176(9) 0.0023(8) 0.0029(7) 0.0126(8)
N1 0.0299(11) 0.0170(11) 0.0308(13) 0.0033(10) 0.0071(9) 0.0088(9)
C3 0.0224(11) 0.0151(13) 0.0214(13) 0.0045(11) 0.0065(10) 0.0065(10)
C11 0.0208(11) 0.0132(12) 0.0273(14) 0.0060(11) 0.0058(11) 0.0087(10)
C16 0.0243(12) 0.0196(14) 0.0277(15) 0.0064(11) 0.0040(11) 0.0083(11)
C21 0.0236(12) 0.0155(12) 0.0183(13) -0.0007(10) 0.0056(10) 0.0084(10)
C1 0.0233(12) 0.0173(13) 0.0227(14) 0.0061(11) 0.0065(11) 0.0061(10)
C7 0.0258(12) 0.0169(13) 0.0183(13) 0.0036(10) 0.0040(10) 0.0083(10)
C2 0.0234(12) 0.0207(14) 0.0220(14) 0.0084(11) 0.0050(11) 0.0095(10)
C6 0.0266(13) 0.0157(13) 0.0331(15) 0.0083(11) 0.0127(11) 0.0096(11)
C12 0.0236(12) 0.0206(13) 0.0277(14) 0.0036(11) 0.0018(11) 0.0109(11)
C22 0.0262(12) 0.0215(14) 0.0204(13) 0.0027(11) 0.0053(11) 0.0092(11)
C4 0.0213(12) 0.0201(14) 0.0269(14) 0.0065(11) 0.0013(11) 0.0051(10)
C25 0.0281(13) 0.0255(15) 0.0334(16) 0.0083(12) 0.0117(12) 0.0092(11)
C14 0.0260(13) 0.0244(15) 0.0437(18) 0.0186(13) 0.0125(12) 0.0110(11)
C5 0.0232(13) 0.0240(15) 0.0346(16) 0.0108(12) 0.0054(11) 0.0100(11)
C26 0.0275(13) 0.0207(14) 0.0269(14) 0.0053(11) 0.0072(11) 0.0082(11)
C15 0.0345(14) 0.0278(15) 0.0310(15) 0.0137(12) 0.0105(12) 0.0139(12)
C13 0.0190(12) 0.0198(14) 0.0426(18) 0.0073(12) -0.0004(12) 0.0064(11)
C23 0.0295(13) 0.0302(15) 0.0247(14) 0.0050(12) 0.0057(12) 0.0168(12)
C24 0.0233(12) 0.0313(15) 0.0336(16) 0.0036(13) 0.0065(12) 0.0129(12)
O1G 0.0349(9) 0.0241(10) 0.0308(10) 0.0085(8) 0.0132(8) 0.0151(8)
C3G 0.0378(14) 0.0261(15) 0.0276(15) 0.0086(12) 0.0135(12) 0.0140(12)
C2G 0.0367(14) 0.0250(15) 0.0393(17) 0.0122(13) 0.0137(13) 0.0122(12)

loop_
_atom_type_symbol
_atom_type_description
_atom_type_scat_dispersion_real
_atom_type_scat_dispersion_imag
_atom_type_scat_source
C C 0.0033 0.0016 'International Tables Vol C Tables 4.2.6.8 and 6.1.1.4'
H H 0.0000 0.0000 'International Tables Vol C Tables 4.2.6.8 and 6.1.1.4'
N N 0.0061 0.0033 'International Tables Vol C Tables 4.2.6.8 and 6.1.1.4'
O O 0.0106 0.0060 'International Tables Vol C Tables 4.2.6.8 and 6.1.1.4'

loop_
_geom_angle_atom_site_label_1
_geom_angle_atom_site_label_2
_geom_angle_atom_site_label_3
_geom_angle
_geom_angle_site_symmetry_1
N1 N1 C1 114.4(2) 2_677
C4 C3 C2 118.0(2) .
C4 C3 C7 119.8(2) .
C2 C3 C7 122.2(2) .
C16 C11 C12 118.6(2) .
C16 C11 C7 121.0(2) .
C12 C11 C7 120.3(2) .
C11 C16 C15 121.1(2) .
C22 C21 C26 118.3(2) .
C22 C21 C7 124.7(2) .
C26 C21 C7 117.0(2) .
C2 C1 C6 120.5(2) .
C2 C1 N1 115.1(2) .
C6 C1 N1 124.4(2) .
O1 C7 C21 108.37(18) .
O1 C7 C3 106.27(19) .
C21 C7 C3 110.98(18) .
O1 C7 C11 110.06(18) .
C21 C7 C11 113.96(19) .
C3 C7 C11 106.94(18) .
C3 C2 C1 121.5(2) .
C5 C6 C1 118.3(2) .
C11 C12 C13 120.1(2) .
C21 C22 C23 120.6(2) .
C3 C4 C5 120.9(2) .
C26 C25 C24 120.2(2) .
C13 C14 C15 119.9(2) .
C6 C5 C4 120.9(2) .
C25 C26 C21 120.9(2) .
C14 C15 C16 119.9(2) .
C14 C13 C12 120.4(2) .
C24 C23 C22 120.5(2) .
C23 C24 C25 119.4(2) .
C3G O1G C2G 110.14(18) 2_656
O1G C3G C2G 110.6(2) 2_656
O1G C2G C3G 111.0(2) .

loop_
_geom_bond_atom_site_label_1
_geom_bond_atom_site_label_2
_geom_bond_distance
_geom_bond_site_symmetry_2
O1 C7 1.435(3) .
N1 N1 1.251(4) 2_677
N1 C1 1.437(3) .
C3 C4 1.387(3) .
C3 C2 1.387(3) .
C3 C7 1.535(3) .
C11 C16 1.387(3) .
C11 C12 1.392(3) .
C11 C7 1.548(3) .
C16 C15 1.390(3) .
C21 C22 1.386(3) .
C21 C26 1.396(3) .
C21 C7 1.534(3) .
C1 C2 1.388(3) .
C1 C6 1.391(3) .
C6 C5 1.388(3) .
C12 C13 1.399(3) .
C22 C23 1.393(3) .
C4 C5 1.392(3) .
C25 C26 1.384(3) .
C25 C24 1.385(3) .
C14 C13 1.375(4) .
C14 C15 1.380(3) .
C23 C24 1.378(3) .
O1G C3G 1.427(3) 2_656
O1G C2G 1.429(3) .
C3G O1G 1.427(3) 2_656
C3G C2G 1.507(3) .

loop_
_geom_torsion_atom_site_label_1
_geom_torsion_atom_site_label_2
_geom_torsion_atom_site_label_3
_geom_torsion_atom_site_label_4
_geom_torsion
_geom_torsion_site_symmetry_1
C12 C11 C16 C15 0.7(4) .
C7 C11 C16 C15 177.5(2) .
N1 N1 C1 C2 -172.9(3) 2_677
N1 N1 C1 C6 8.5(4) 2_677
C22 C21 C7 O1 -125.2(2) .
C26 C21 C7 O1 52.7(3) .
C22 C21 C7 C3 118.5(2) .
C26 C21 C7 C3 -63.6(3) .
C22 C21 C7 C11 -2.3(3) .
C26 C21 C7 C11 175.6(2) .
C4 C3 C7 O1 40.9(3) .
C2 C3 C7 O1 -142.0(2) .
C4 C3 C7 C21 158.5(2) .
C2 C3 C7 C21 -24.4(3) .
C4 C3 C7 C11 -76.7(3) .
C2 C3 C7 C11 100.5(2) .
C16 C11 C7 O1 -171.2(2) .
C12 C11 C7 O1 5.5(3) .
C16 C11 C7 C21 66.8(3) .
C12 C11 C7 C21 -116.5(2) .
C16 C11 C7 C3 -56.2(3) .
C12 C11 C7 C3 120.5(2) .
C4 C3 C2 C1 1.3(3) .
C7 C3 C2 C1 -175.9(2) .
C6 C1 C2 C3 -0.6(3) .
N1 C1 C2 C3 -179.2(2) .
C2 C1 C6 C5 -0.4(3) .
N1 C1 C6 C5 178.1(2) .
C16 C11 C12 C13 -0.1(3) .
C7 C11 C12 C13 -176.9(2) .
C26 C21 C22 C23 1.2(3) .
C7 C21 C22 C23 179.1(2) .
C2 C3 C4 C5 -1.0(3) .
C7 C3 C4 C5 176.3(2) .
C1 C6 C5 C4 0.6(3) .
C3 C4 C5 C6 0.1(4) .
C24 C25 C26 C21 -0.8(4) .
C22 C21 C26 C25 -0.3(3) .
C7 C21 C26 C25 -178.4(2) .
C13 C14 C15 C16 0.0(4) .
C11 C16 C15 C14 -0.7(4) .
C15 C14 C13 C12 0.7(4) .
C11 C12 C13 C14 -0.6(4) .
C21 C22 C23 C24 -1.0(4) .
C22 C23 C24 C25 -0.2(4) .
C26 C25 C24 C23 1.1(4) .
C3G O1G C2G C3G 57.2(3) 2_656
O1G C3G C2G O1G -57.5(3) 2_656
